data_7047998
loop_
_publ_author_name
'Pape, Veronika F. S.'
'May, N\'ora V'
'G\'al, G Tam\'as'
'Szatm\'ari, Istv\'an'
'Szeri, Fl\'ora'
'F\"ul\"op, Ferenc'
'Szak\'acs, Gergely'
'Enyedy, \'Eva A'

_publ_section_title
;
 Impact of copper and iron binding properties on the anticancer activity
 of 8-hydroxyquinoline derived Mannich bases.
;
_journal_issue 47
_journal_name_full 'Dalton transactions (Cambridge, England : 2003)'
_journal_page_first 17032
_journal_page_last 17045
_journal_paper_doi 10.1039/c8dt03088j
_journal_volume 47
_journal_year 2018
_chemical_formula_moiety
;
C56 H64 Cu2 N8 O8, 2(C H4 O), Cl4, 2(H2 O)
;
_chemical_formula_sum 'C58 H76 Cl4 Cu2 N8 O12'
_chemical_formula_weight 1346.14
_chemical_name_systematic
'bis(7-(morpholin-4-ylmethyl)quinolin-8-ol)-bis-(\m-2-(7-(morpholin-4-ylmethyl)quinolin-8-ol)-di-copper(II) tetrachlorid dimethanol solvate dihydrate'
_space_group_crystal_system monoclinic
_space_group_IT_number 15
_space_group_name_Hall '-C 2yc'
_space_group_name_H-M_alt 'C 1 2/c 1'
_symmetry_space_group_name_Hall '-C 2yc'
_symmetry_space_group_name_H-M 'C 1 2/c 1'
_atom_sites_solution_hydrogens difmap
_atom_sites_solution_primary difmap
_atom_sites_solution_secondary difmap
_audit_creation_method SHELXL-2014/7
_audit_update_record
;
2017-09-18 deposited with the CCDC.
2018-11-07 downloaded from the CCDC.
;
_cell_angle_alpha 90
_cell_angle_beta 93.299(2)
_cell_angle_gamma 90
_cell_formula_units_Z 4
_cell_length_a 25.0347(19)
_cell_length_b 10.5428(7)
_cell_length_c 23.7514(17)
_cell_measurement_reflns_used 28431
_cell_measurement_temperature 293(2)
_cell_measurement_theta_max 25.315
_cell_measurement_theta_min 3.115
_cell_volume 6258.5(8)
_computing_cell_refinement 'CrystalClear (Rigaku/MSC Inc., 2005)'
_computing_data_collection 'CrystalClear (Rigaku/MSC Inc., 2005)'
_computing_data_reduction 'CrystalClear (Rigaku/MSC Inc., 2005)'
_computing_molecular_graphics 'Mercury (Macrae, 2006)'
_computing_publication_material 'Spek, A.L. (2003). J.Appl.Cryst. 36,7-13.'
_computing_structure_refinement 'SHELXL-2014/7 (Sheldrick, 2014)'
_computing_structure_solution 'Sir2014 (Burla, 2015)'
_diffrn_ambient_temperature 293(2)
_diffrn_detector_area_resol_mean 10.0000
_diffrn_measured_fraction_theta_full 0.998
_diffrn_measured_fraction_theta_max 0.997
_diffrn_measurement_details
;
 scan:  N=1,PHI=90.0,CHI=40.0,OMEGA=20.0,200.0,5.0,COUPLE=0.00                 
 scan:  N=2,PHI=270.0,CHI=40.0,OMEGA=20.0,200.0,5.0,COUPLE=0.00                
 scan:  N=3,PHI=0.0,CHI=40.0,OMEGA=20.0,200.0,5.0,COUPLE=0.00                  
 scan:  N=4,PHI=0.0,CHI=0.0,OMEGA=20.0,200.0,5.0,COUPLE=0.00                   
 Orientation Matrix:
    UB11 -0.0046 UB12  0.0450 UB13  0.0365
    UB21  0.0397 UB22  0.0079 UB23  0.0060
    UB31 -0.0013 UB32  0.0831 UB33 -0.0203
    Matrix type: 'd*Trek'
;
_diffrn_measurement_device RAXIS-RAPID
_diffrn_measurement_method dtprofit.ref
_diffrn_radiation_detector RX
_diffrn_radiation_monochromator 'Graphite Monochromator'
_diffrn_radiation_source 'Sealed Tube'
_diffrn_radiation_type MoK\a
_diffrn_radiation_wavelength 0.71073
_diffrn_reflns_av_R_equivalents 0.1184
_diffrn_reflns_av_unetI/netI 0.0497
_diffrn_reflns_Laue_measured_fraction_full 0.998
_diffrn_reflns_Laue_measured_fraction_max 0.997
_diffrn_reflns_limit_h_max 30
_diffrn_reflns_limit_h_min -30
_diffrn_reflns_limit_k_max 12
_diffrn_reflns_limit_k_min -12
_diffrn_reflns_limit_l_max 28
_diffrn_reflns_limit_l_min -28
_diffrn_reflns_number 69245
_diffrn_reflns_point_group_measured_fraction_full 0.998
_diffrn_reflns_point_group_measured_fraction_max 0.997
_diffrn_reflns_theta_full 25.242
_diffrn_reflns_theta_max 25.326
_diffrn_reflns_theta_min 3.116
_diffrn_source_current 40.0000
_diffrn_source_power 2.0000
_diffrn_source_voltage 50.0000
_exptl_absorpt_coefficient_mu 0.916
_exptl_absorpt_correction_T_max 0.881580
_exptl_absorpt_correction_T_min 0.780337
_exptl_absorpt_correction_type numerical
_exptl_absorpt_process_details
;
 T.Higashi, Numerical Absorption Correction, NUMABS, 2002
;
_exptl_crystal_colour Green
_exptl_crystal_density_diffrn 1.429
_exptl_crystal_description Chip
_exptl_crystal_F_000 2808
_exptl_crystal_size_max 0.250
_exptl_crystal_size_mid 0.250
_exptl_crystal_size_min 0.250
_refine_diff_density_max 0.578
_refine_diff_density_min -0.431
_refine_diff_density_rms 0.061
_refine_ls_extinction_method none
_refine_ls_goodness_of_fit_ref 1.067
_refine_ls_hydrogen_treatment mixed
_refine_ls_matrix_type full
_refine_ls_number_parameters 398
_refine_ls_number_reflns 5720
_refine_ls_number_restraints 0
_refine_ls_restrained_S_all 1.067
_refine_ls_R_factor_all 0.1015
_refine_ls_R_factor_gt 0.0683
_refine_ls_shift/su_max 0.000
_refine_ls_shift/su_mean 0.000
_refine_ls_structure_factor_coef Fsqd
_refine_ls_weighting_details 'w=1/[\s^2^(Fo^2^)+(0.0530P)^2^+14.9002P] where P=(Fo^2^+2Fc^2^)/3'
_refine_ls_weighting_scheme calc
_refine_ls_wR_factor_gt 0.1236
_refine_ls_wR_factor_ref 0.1417
_reflns_Friedel_coverage 0.000
_reflns_number_gt 4123
_reflns_number_total 5720
_reflns_threshold_expression 'I > 2\s(I)'
_cod_data_source_file c8dt03088j2.cif
_cod_data_source_block shelx_CCDC1
_cod_depositor_comments
;
The following automatic conversions were performed:

'_exptl_absorpt_correction_type' value 'Numerical' changed to
'numerical' according to
/home/data/users/saulius/crontab/automatic-downloads/rss-feeds/RSC/lib/dictionaries/cif_core.dic
dictionary named 'cif_core.dic' version 2.4.2 from 2011-04-26.

Automatic conversion script
Id: cif_fix_values 4973 2017-02-22 13:04:09Z antanas 

 Adding full bibliography for 7047997--7048001.cif.
;
_cod_database_code 7047998
_shelx_shelxl_version_number 2014/7
_shelx_space_group_comment
;
The symmetry employed for this shelxl refinement is uniquely defined
by the following loop, which should always be used as a source of
symmetry information in preference to the above space-group names.
They are only intended as comments.
;
_shelx_estimated_absorpt_t_min 0.803
_shelx_estimated_absorpt_t_max 0.803

loop_
_space_group_symop_operation_xyz
'x, y, z'
'-x, y, -z+1/2'
'x+1/2, y+1/2, z'
'-x+1/2, y+1/2, -z+1/2'
'-x, -y, -z'
'x, -y, z-1/2'
'-x+1/2, -y+1/2, -z'
'x+1/2, -y+1/2, z-1/2'

loop_
_atom_site_label
_atom_site_type_symbol
_atom_site_fract_x
_atom_site_fract_y
_atom_site_fract_z
_atom_site_U_iso_or_equiv
_atom_site_adp_type
_atom_site_occupancy
_atom_site_site_symmetry_order
_atom_site_calc_flag
_atom_site_refinement_flags_posn
_atom_site_refinement_flags_adp
_atom_site_refinement_flags_occupancy
Cu1 Cu 0.22486(2) 0.34279(5) 0.05050(2) 0.03968(17) Uani 1 1 d . . .
O11 O 0.23422(11) 0.1044(3) 0.01306(11) 0.0390(7) Uani 1 1 d . . .
O1 O 0.18472(11) 0.2891(3) 0.11334(11) 0.0396(7) Uani 1 1 d . . .
N1 N 0.15308(14) 0.3651(3) 0.01135(14) 0.0367(8) Uani 1 1 d . . .
N21 N 0.20534(14) 0.1515(3) -0.09290(14) 0.0388(8) Uani 1 1 d . . .
N30 N 0.18678(15) -0.1472(3) 0.10040(16) 0.0395(9) Uani 1 1 d . . .
C7 C 0.09478(17) 0.2433(4) 0.13694(17) 0.0383(10) Uani 1 1 d . . .
O13 O 0.14794(14) 0.3889(4) 0.34590(14) 0.0676(11) Uani 1 1 d . . .
N10 N 0.10602(16) 0.2756(4) 0.24277(15) 0.0401(9) Uani 1 1 d . . .
C28A C 0.16758(17) 0.0984(4) -0.06130(18) 0.0379(10) Uani 1 1 d . . .
C28 C 0.18511(17) 0.0717(4) -0.00391(18) 0.0371(10) Uani 1 1 d . . .
O33 O 0.21980(16) -0.3944(3) 0.06898(15) 0.0668(10) Uani 1 1 d . . .
C27 C 0.14844(18) 0.0139(4) 0.02984(18) 0.0402(10) Uani 1 1 d . . .
C8A C 0.11389(16) 0.3277(4) 0.04583(17) 0.0351(9) Uani 1 1 d . . .
C9 C 0.11181(19) 0.1875(4) 0.19333(17) 0.0417(11) Uani 1 1 d . . .
H9A H 0.1490 0.1618 0.1927 0.050 Uiso 1 1 calc R U .
H9B H 0.0908 0.1119 0.1991 0.050 Uiso 1 1 calc R U .
C24A C 0.11525(19) 0.0742(4) -0.0829(2) 0.0469(12) Uani 1 1 d . . .
C8 C 0.13293(17) 0.2862(4) 0.10085(16) 0.0344(10) Uani 1 1 d . . .
C4A C 0.05899(18) 0.3294(5) 0.02826(19) 0.0479(11) Uani 1 1 d . . .
C23 C 0.1408(2) 0.1626(6) -0.1703(2) 0.0623(14) Uani 1 1 d . . .
H23 H 0.1327 0.1854 -0.2076 0.075 Uiso 1 1 calc R U .
C3 C 0.0856(2) 0.4140(5) -0.0602(2) 0.0579(14) Uani 1 1 d . . .
H3 H 0.0770 0.4457 -0.0961 0.069 Uiso 1 1 calc R U .
C2 C 0.13911(19) 0.4067(4) -0.04001(18) 0.0457(11) Uani 1 1 d . . .
H2 H 0.1657 0.4318 -0.0634 0.055 Uiso 1 1 calc R U .
C6 C 0.04023(19) 0.2428(5) 0.1184(2) 0.0539(13) Uani 1 1 d . . .
H6 H 0.0154 0.2122 0.1428 0.065 Uiso 1 1 calc R U .
C26 C 0.09557(19) -0.0095(4) 0.0078(2) 0.0521(13) Uani 1 1 d . . .
H26 H 0.0713 -0.0457 0.0313 0.063 Uiso 1 1 calc R U .
C15 C 0.1455(2) 0.3820(5) 0.2432(2) 0.0501(12) Uani 1 1 d . . .
H15A H 0.1391 0.4337 0.2097 0.060 Uiso 1 1 calc R U .
H15B H 0.1815 0.3481 0.2430 0.060 Uiso 1 1 calc R U .
C5 C 0.02206(19) 0.2850(5) 0.0664(2) 0.0595(14) Uani 1 1 d . . .
H5 H -0.0144 0.2844 0.0562 0.071 Uiso 1 1 calc R U .
C25 C 0.07875(19) 0.0186(5) -0.0464(2) 0.0573(13) Uani 1 1 d . . .
H25 H 0.0437 0.0015 -0.0593 0.069 Uiso 1 1 calc R U .
C29 C 0.16468(19) -0.0152(4) 0.09021(18) 0.0435(11) Uani 1 1 d . . .
H29A H 0.1338 -0.0041 0.1126 0.052 Uiso 1 1 calc R U .
H29B H 0.1915 0.0459 0.1034 0.052 Uiso 1 1 calc R U .
C22 C 0.19222(19) 0.1830(5) -0.14577(19) 0.0521(12) Uani 1 1 d . . .
H22 H 0.2179 0.2199 -0.1673 0.063 Uiso 1 1 calc R U .
C32 C 0.2581(2) -0.3033(5) 0.0880(2) 0.0579(14) Uani 1 1 d . . .
H32A H 0.2913 -0.3182 0.0698 0.069 Uiso 1 1 calc R U .
H32B H 0.2653 -0.3128 0.1284 0.069 Uiso 1 1 calc R U .
C12 C 0.1083(2) 0.2922(5) 0.3465(2) 0.0603(14) Uani 1 1 d . . .
H12A H 0.0731 0.3309 0.3452 0.072 Uiso 1 1 calc R U .
H12B H 0.1129 0.2443 0.3813 0.072 Uiso 1 1 calc R U .
C31 C 0.23927(19) -0.1689(5) 0.07545(19) 0.0506(12) Uani 1 1 d . . .
H31A H 0.2654 -0.1088 0.0912 0.061 Uiso 1 1 calc R U .
H31B H 0.2356 -0.1558 0.0350 0.061 Uiso 1 1 calc R U .
C35 C 0.1478(2) -0.2486(4) 0.0823(2) 0.0558(13) Uani 1 1 d . . .
H35A H 0.1397 -0.2437 0.0419 0.067 Uiso 1 1 calc R U .
H35B H 0.1147 -0.2375 0.1010 0.067 Uiso 1 1 calc R U .
C24 C 0.1027(2) 0.1093(5) -0.1394(2) 0.0591(14) Uani 1 1 d . . .
H24 H 0.0685 0.0959 -0.1555 0.071 Uiso 1 1 calc R U .
C11 C 0.1119(2) 0.2038(5) 0.29707(18) 0.0493(12) Uani 1 1 d . . .
H11A H 0.1462 0.1607 0.2996 0.059 Uiso 1 1 calc R U .
H11B H 0.0841 0.1401 0.2980 0.059 Uiso 1 1 calc R U .
C4 C 0.0463(2) 0.3746(5) -0.0270(2) 0.0609(14) Uani 1 1 d . . .
H4 H 0.0108 0.3774 -0.0408 0.073 Uiso 1 1 calc R U .
C14 C 0.1401(2) 0.4631(5) 0.2957(2) 0.0638(15) Uani 1 1 d . . .
H14A H 0.1663 0.5309 0.2962 0.077 Uiso 1 1 calc R U .
H14B H 0.1048 0.5012 0.2945 0.077 Uiso 1 1 calc R U .
C34 C 0.1721(2) -0.3763(5) 0.0974(2) 0.0637(15) Uani 1 1 d . . .
H34A H 0.1800 -0.3808 0.1379 0.076 Uiso 1 1 calc R U .
H34B H 0.1468 -0.4430 0.0870 0.076 Uiso 1 1 calc R U .
Cl3 Cl 0.25517(6) 0.59763(14) 0.24183(6) 0.0727(4) Uani 1 1 d . . .
O5 O 0.3007(2) 0.3475(5) 0.28887(16) 0.0758(12) Uani 1 1 d . . .
O6 O 0.4546(3) 0.3265(7) 0.3439(3) 0.165(3) Uani 1 1 d . . .
H6O H 0.4548 0.3742 0.3166 0.248 Uiso 1 1 calc R U .
Cl1 Cl 0.0000 0.0025(2) 0.2500 0.0717(6) Uani 1 2 d S T P
Cl2 Cl 0.0000 0.42160(19) 0.2500 0.0715(6) Uani 1 2 d S T P
C36 C 0.4618(4) 0.1947(11) 0.3252(5) 0.184(5) Uani 1 1 d . . .
H36A H 0.4529 0.1377 0.3547 0.276 Uiso 1 1 calc R U .
H36B H 0.4984 0.1818 0.3165 0.276 Uiso 1 1 calc R U .
H36C H 0.4389 0.1788 0.2921 0.276 Uiso 1 1 calc R U .
H30 H 0.1924(18) -0.152(4) 0.140(2) 0.055(14) Uiso 1 1 d . . .
H5W H 0.284(2) 0.416(5) 0.276(2) 0.067(19) Uiso 1 1 d . . .
H5O H 0.281(2) 0.285(6) 0.278(3) 0.08(2) Uiso 1 1 d . . .
H10 H 0.0757(18) 0.309(4) 0.2385(18) 0.042(14) Uiso 1 1 d . . .

loop_
_atom_site_aniso_label
_atom_site_aniso_U_11
_atom_site_aniso_U_22
_atom_site_aniso_U_33
_atom_site_aniso_U_23
_atom_site_aniso_U_13
_atom_site_aniso_U_12
Cu1 0.0361(3) 0.0498(3) 0.0334(3) 0.0016(3) 0.0053(2) -0.0045(3)
O11 0.0357(18) 0.0482(18) 0.0338(16) 0.0022(13) 0.0084(12) -0.0059(14)
O1 0.0331(17) 0.0526(19) 0.0337(16) 0.0029(13) 0.0064(12) -0.0058(14)
N1 0.037(2) 0.037(2) 0.036(2) -0.0019(16) 0.0031(15) 0.0007(16)
N21 0.035(2) 0.044(2) 0.037(2) -0.0034(17) 0.0017(15) 0.0015(17)
N30 0.052(2) 0.033(2) 0.034(2) -0.0050(17) 0.0108(16) -0.0002(17)
C7 0.041(3) 0.041(3) 0.033(2) -0.0077(19) 0.0076(19) 0.000(2)
O13 0.058(2) 0.095(3) 0.050(2) -0.022(2) 0.0038(17) -0.014(2)
N10 0.037(2) 0.047(2) 0.037(2) -0.0033(17) 0.0073(17) 0.0001(19)
C28A 0.035(2) 0.034(2) 0.046(3) -0.005(2) 0.006(2) 0.004(2)
C28 0.038(3) 0.031(2) 0.043(3) -0.0002(19) 0.0079(19) 0.0022(19)
O33 0.089(3) 0.048(2) 0.064(2) -0.0159(18) 0.005(2) 0.016(2)
C27 0.047(3) 0.031(2) 0.044(3) 0.0034(19) 0.013(2) 0.000(2)
C8A 0.036(2) 0.034(2) 0.036(2) -0.0042(19) 0.0044(18) -0.0015(19)
C9 0.048(3) 0.043(3) 0.035(2) -0.004(2) 0.0092(19) -0.003(2)
C24A 0.043(3) 0.043(3) 0.055(3) -0.003(2) 0.001(2) 0.004(2)
C8 0.040(3) 0.031(2) 0.033(2) -0.0059(18) 0.0092(18) -0.0007(19)
C4A 0.040(3) 0.056(3) 0.047(3) -0.002(2) 0.001(2) 0.002(2)
C23 0.062(4) 0.084(4) 0.040(3) 0.001(3) -0.004(2) 0.010(3)
C3 0.059(3) 0.069(4) 0.046(3) 0.014(3) -0.002(2) 0.007(3)
C2 0.054(3) 0.045(3) 0.038(3) 0.003(2) 0.004(2) 0.000(2)
C6 0.040(3) 0.074(4) 0.049(3) 0.001(3) 0.013(2) -0.005(3)
C26 0.042(3) 0.048(3) 0.068(3) 0.004(2) 0.018(2) -0.003(2)
C15 0.050(3) 0.052(3) 0.050(3) -0.008(2) 0.015(2) -0.012(2)
C5 0.028(3) 0.092(4) 0.059(3) 0.005(3) 0.002(2) -0.002(3)
C25 0.036(3) 0.059(3) 0.076(4) -0.001(3) 0.001(3) -0.010(2)
C29 0.053(3) 0.034(2) 0.046(3) -0.002(2) 0.020(2) 0.004(2)
C22 0.049(3) 0.069(3) 0.038(3) 0.002(2) 0.002(2) 0.005(3)
C32 0.066(4) 0.056(3) 0.051(3) 0.000(2) 0.005(3) 0.013(3)
C12 0.057(3) 0.085(4) 0.040(3) -0.006(3) 0.011(2) -0.006(3)
C31 0.056(3) 0.056(3) 0.041(3) 0.003(2) 0.010(2) 0.003(3)
C35 0.066(3) 0.043(3) 0.060(3) -0.007(2) 0.012(3) -0.007(3)
C24 0.045(3) 0.073(4) 0.057(3) -0.008(3) -0.012(2) 0.005(3)
C11 0.048(3) 0.062(3) 0.039(3) 0.000(2) 0.006(2) -0.002(2)
C4 0.045(3) 0.083(4) 0.053(3) 0.010(3) -0.005(2) 0.004(3)
C14 0.059(4) 0.064(4) 0.069(4) -0.024(3) 0.012(3) -0.019(3)
C34 0.077(4) 0.039(3) 0.076(4) -0.007(3) 0.010(3) -0.002(3)
Cl3 0.0681(10) 0.0672(9) 0.0829(10) 0.0103(8) 0.0057(8) -0.0156(7)
O5 0.111(4) 0.070(3) 0.046(2) 0.004(2) 0.003(2) -0.004(3)
O6 0.162(6) 0.177(7) 0.167(6) -0.006(5) 0.094(6) -0.028(5)
Cl1 0.0542(12) 0.0772(14) 0.0822(14) 0.000 -0.0092(10) 0.000
Cl2 0.0447(11) 0.0585(12) 0.1130(17) 0.000 0.0175(11) 0.000
C36 0.162(10) 0.199(12) 0.197(11) -0.115(9) 0.055(8) 0.022(9)

loop_
_atom_type_symbol
_atom_type_description
_atom_type_scat_dispersion_real
_atom_type_scat_dispersion_imag
_atom_type_scat_source
C C 0.0033 0.0016 'International Tables Vol C Tables 4.2.6.8 and 6.1.1.4'
H H 0.0000 0.0000 'International Tables Vol C Tables 4.2.6.8 and 6.1.1.4'
Cu Cu 0.3201 1.2651 'International Tables Vol C Tables 4.2.6.8 and 6.1.1.4'
N N 0.0061 0.0033 'International Tables Vol C Tables 4.2.6.8 and 6.1.1.4'
O O 0.0106 0.0060 'International Tables Vol C Tables 4.2.6.8 and 6.1.1.4'
Cl Cl 0.1484 0.1585 'International Tables Vol C Tables 4.2.6.8 and 6.1.1.4'

loop_
_geom_angle_atom_site_label_1
_geom_angle_atom_site_label_2
_geom_angle_atom_site_label_3
_geom_angle
_geom_angle_site_symmetry_1
_geom_angle_site_symmetry_3
O1 Cu1 O11 179.48(13) . 7
O1 Cu1 N21 95.72(13) . 7
O11 Cu1 N21 84.08(13) 7 7
O1 Cu1 N1 84.24(13) . .
O11 Cu1 N1 96.03(13) 7 .
N21 Cu1 N1 171.05(14) 7 .
C28 O11 Cu1 111.1(2) . 7
C8 O1 Cu1 112.5(2) . .
C2 N1 C8A 119.0(4) . .
C2 N1 Cu1 130.8(3) . .
C8A N1 Cu1 110.2(3) . .
C22 N21 C28A 119.0(4) . .
C22 N21 Cu1 130.1(3) . 7
C28A N21 Cu1 110.8(3) . 7
C31 N30 C35 110.6(4) . .
C31 N30 C29 113.6(3) . .
C35 N30 C29 112.7(4) . .
C31 N30 H30 108(3) . .
C35 N30 H30 108(3) . .
C29 N30 H30 104(3) . .
C8 C7 C6 119.6(4) . .
C8 C7 C9 120.4(4) . .
C6 C7 C9 119.8(4) . .
C12 O13 C14 109.7(4) . .
C15 N10 C11 109.9(4) . .
C15 N10 C9 112.0(3) . .
C11 N10 C9 110.5(3) . .
C15 N10 H10 106(3) . .
C11 N10 H10 111(3) . .
C9 N10 H10 107(3) . .
N21 C28A C24A 122.5(4) . .
N21 C28A C28 114.9(4) . .
C24A C28A C28 122.6(4) . .
O11 C28 C27 124.9(4) . .
O11 C28 C28A 117.9(4) . .
C27 C28 C28A 117.2(4) . .
C32 O33 C34 109.3(4) . .
C28 C27 C26 119.7(4) . .
C28 C27 C29 119.2(4) . .
C26 C27 C29 120.9(4) . .
N1 C8A C4A 122.5(4) . .
N1 C8A C8 114.8(4) . .
C4A C8A C8 122.7(4) . .
C7 C9 N10 114.7(4) . .
C7 C9 H9A 108.6 . .
N10 C9 H9A 108.6 . .
C7 C9 H9B 108.6 . .
N10 C9 H9B 108.6 . .
H9A C9 H9B 107.6 . .
C28A C24A C24 116.9(4) . .
C28A C24A C25 118.2(4) . .
C24 C24A C25 125.0(5) . .
O1 C8 C7 124.8(4) . .
O1 C8 C8A 118.1(3) . .
C7 C8 C8A 117.1(4) . .
C5 C4A C8A 117.9(4) . .
C5 C4A C4 126.0(4) . .
C8A C4A C4 116.1(4) . .
C24 C23 C22 119.8(5) . .
C24 C23 H23 120.1 . .
C22 C23 H23 120.1 . .
C4 C3 C2 119.7(5) . .
C4 C3 H3 120.2 . .
C2 C3 H3 120.2 . .
N1 C2 C3 122.1(4) . .
N1 C2 H2 119.0 . .
C3 C2 H2 119.0 . .
C5 C6 C7 123.2(4) . .
C5 C6 H6 118.4 . .
C7 C6 H6 118.4 . .
C25 C26 C27 122.9(4) . .
C25 C26 H26 118.6 . .
C27 C26 H26 118.6 . .
N10 C15 C14 109.7(4) . .
N10 C15 H15A 109.7 . .
C14 C15 H15A 109.7 . .
N10 C15 H15B 109.7 . .
C14 C15 H15B 109.7 . .
H15A C15 H15B 108.2 . .
C6 C5 C4A 119.5(4) . .
C6 C5 H5 120.3 . .
C4A C5 H5 120.3 . .
C26 C25 C24A 119.4(5) . .
C26 C25 H25 120.3 . .
C24A C25 H25 120.3 . .
C27 C29 N30 114.7(3) . .
C27 C29 H29A 108.6 . .
N30 C29 H29A 108.6 . .
C27 C29 H29B 108.6 . .
N30 C29 H29B 108.6 . .
H29A C29 H29B 107.6 . .
N21 C22 C23 121.9(5) . .
N21 C22 H22 119.0 . .
C23 C22 H22 119.0 . .
O33 C32 C31 112.0(4) . .
O33 C32 H32A 109.2 . .
C31 C32 H32A 109.2 . .
O33 C32 H32B 109.2 . .
C31 C32 H32B 109.2 . .
H32A C32 H32B 107.9 . .
O13 C12 C11 111.2(4) . .
O13 C12 H12A 109.4 . .
C11 C12 H12A 109.4 . .
O13 C12 H12B 109.4 . .
C11 C12 H12B 109.4 . .
H12A C12 H12B 108.0 . .
N30 C31 C32 109.7(4) . .
N30 C31 H31A 109.7 . .
C32 C31 H31A 109.7 . .
N30 C31 H31B 109.7 . .
C32 C31 H31B 109.7 . .
H31A C31 H31B 108.2 . .
N30 C35 C34 108.7(4) . .
N30 C35 H35A 109.9 . .
C34 C35 H35A 109.9 . .
N30 C35 H35B 109.9 . .
C34 C35 H35B 109.9 . .
H35A C35 H35B 108.3 . .
C23 C24 C24A 119.9(5) . .
C23 C24 H24 120.1 . .
C24A C24 H24 120.1 . .
N10 C11 C12 110.5(4) . .
N10 C11 H11A 109.5 . .
C12 C11 H11A 109.5 . .
N10 C11 H11B 109.5 . .
C12 C11 H11B 109.5 . .
H11A C11 H11B 108.1 . .
C3 C4 C4A 120.6(5) . .
C3 C4 H4 119.7 . .
C4A C4 H4 119.7 . .
O13 C14 C15 111.1(4) . .
O13 C14 H14A 109.4 . .
C15 C14 H14A 109.4 . .
O13 C14 H14B 109.4 . .
C15 C14 H14B 109.4 . .
H14A C14 H14B 108.0 . .
O33 C34 C35 110.2(4) . .
O33 C34 H34A 109.6 . .
C35 C34 H34A 109.6 . .
O33 C34 H34B 109.6 . .
C35 C34 H34B 109.6 . .
H34A C34 H34B 108.1 . .
H5W O5 H5O 106(5) . .
C36 O6 H6O 109.5 . .
O6 C36 H36A 109.5 . .
O6 C36 H36B 109.5 . .
H36A C36 H36B 109.5 . .
O6 C36 H36C 109.5 . .
H36A C36 H36C 109.5 . .
H36B C36 H36C 109.5 . .

loop_
_geom_bond_atom_site_label_1
_geom_bond_atom_site_label_2
_geom_bond_distance
_geom_bond_site_symmetry_2
Cu1 O1 1.931(3) .
Cu1 O11 1.954(3) 7
Cu1 N21 1.967(3) 7
Cu1 N1 1.989(3) .
O11 C28 1.318(5) .
O11 Cu1 1.954(3) 7
O1 C8 1.314(5) .
N1 C2 1.324(5) .
N1 C8A 1.372(5) .
N21 C22 1.322(5) .
N21 C28A 1.361(5) .
N21 Cu1 1.967(3) 7
N30 C31 1.490(6) .
N30 C35 1.495(6) .
N30 C29 1.512(5) .
N30 H30 0.95(5) .
C7 C8 1.395(6) .
C7 C6 1.410(6) .
C7 C9 1.502(6) .
O13 C12 1.424(6) .
O13 C14 1.430(6) .
N10 C15 1.494(6) .
N10 C11 1.496(6) .
N10 C9 1.511(5) .
N10 H10 0.84(4) .
C28A C24A 1.402(6) .
C28A C28 1.436(6) .
C28 C27 1.393(6) .
O33 C32 1.414(6) .
O33 C34 1.419(6) .
C27 C26 1.417(6) .
C27 C29 1.500(6) .
C8A C4A 1.413(6) .
C8A C8 1.434(6) .
C9 H9A 0.9700 .
C9 H9B 0.9700 .
C24A C24 1.410(7) .
C24A C25 1.422(7) .
C4A C5 1.411(6) .
C4A C4 1.415(7) .
C23 C24 1.358(7) .
C23 C22 1.398(7) .
C23 H23 0.9300 .
C3 C4 1.360(7) .
C3 C2 1.398(7) .
C3 H3 0.9300 .
C2 H2 0.9300 .
C6 C5 1.366(7) .
C6 H6 0.9300 .
C26 C25 1.362(7) .
C26 H26 0.9300 .
C15 C14 1.524(6) .
C15 H15A 0.9700 .
C15 H15B 0.9700 .
C5 H5 0.9300 .
C25 H25 0.9300 .
C29 H29A 0.9700 .
C29 H29B 0.9700 .
C22 H22 0.9300 .
C32 C31 1.518(7) .
C32 H32A 0.9700 .
C32 H32B 0.9700 .
C12 C11 1.506(6) .
C12 H12A 0.9700 .
C12 H12B 0.9700 .
C31 H31A 0.9700 .
C31 H31B 0.9700 .
C35 C34 1.512(7) .
C35 H35A 0.9700 .
C35 H35B 0.9700 .
C24 H24 0.9300 .
C11 H11A 0.9700 .
C11 H11B 0.9700 .
C4 H4 0.9300 .
C14 H14A 0.9700 .
C14 H14B 0.9700 .
C34 H34A 0.9700 .
C34 H34B 0.9700 .
O5 H5W 0.89(6) .
O5 H5O 0.86(6) .
O6 C36 1.473(10) .
O6 H6O 0.8200 .
C36 H36A 0.9600 .
C36 H36B 0.9600 .
C36 H36C 0.9600 .
